data_7134520
loop_
_publ_author_name
'Zhang, Lingjie'
'Huang, Minghao'
'Zhou, Jiliang'

_publ_section_title
;
 A dicationic distibine stabilized by intramolecular \p--\p interaction
 and second-sphere coordination
;
_journal_issue 47
_journal_name_full 'Chemical Communications'
_journal_page_first 8592
_journal_page_last 8595
_journal_paper_doi 10.1039/D5CC01730K
_journal_volume 61
_journal_year 2025
_chemical_formula_moiety 'C51 H50 Co N8 O3 Sb2, C4 Co O4, C2 H3 N'
_chemical_formula_sum 'C57 H53 Co2 N9 O7 Sb2'
_chemical_formula_weight 1337.44
_space_group_crystal_system triclinic
_space_group_IT_number 2
_space_group_name_Hall '-P 1'
_space_group_name_H-M_alt 'P -1'
_atom_sites_solution_hydrogens geom
_audit_creation_date 2024-12-28
_audit_creation_method
;
Olex2 1.5
(compiled 2023.03.06 svn.rbb2c1857 for OlexSys, GUI svn.r6748)
;
_audit_update_record
;
2025-03-07 deposited with the CCDC.	2025-05-08 downloaded from the CCDC.
;
_cell_angle_alpha 73.724(4)
_cell_angle_beta 70.084(4)
_cell_angle_gamma 76.072(4)
_cell_formula_units_Z 2
_cell_length_a 12.196(2)
_cell_length_b 15.812(3)
_cell_length_c 16.798(3)
_cell_measurement_reflns_used 9843
_cell_measurement_temperature 153.00
_cell_measurement_theta_max 26.74
_cell_measurement_theta_min 2.63
_cell_volume 2885.5(9)
_computing_cell_refinement 'SAINT V8.40B (?, 2016)'
_computing_data_reduction 'SAINT V8.40B (?, 2016)'
_computing_molecular_graphics 'Olex2 1.5 (Dolomanov et al., 2009)'
_computing_publication_material 'Olex2 1.5 (Dolomanov et al., 2009)'
_computing_structure_refinement 'SHELXL 2018/3 (Sheldrick, 2015)'
_computing_structure_solution 'SHELXT 2018/2 (Sheldrick, 2018)'
_diffrn_ambient_temperature 153.00
_diffrn_measured_fraction_theta_full 0.999
_diffrn_measured_fraction_theta_max 0.999
_diffrn_measurement_device_type 'Bruker APEX-II CCD'
_diffrn_measurement_method '\f and \w scans'
_diffrn_radiation_type MoK\a
_diffrn_radiation_wavelength 0.71073
_diffrn_reflns_av_R_equivalents 0.0539
_diffrn_reflns_av_unetI/netI 0.0268
_diffrn_reflns_Laue_measured_fraction_full 0.999
_diffrn_reflns_Laue_measured_fraction_max 0.999
_diffrn_reflns_limit_h_max 15
_diffrn_reflns_limit_h_min -15
_diffrn_reflns_limit_k_max 19
_diffrn_reflns_limit_k_min -19
_diffrn_reflns_limit_l_max 20
_diffrn_reflns_limit_l_min -20
_diffrn_reflns_number 95439
_diffrn_reflns_point_group_measured_fraction_full 0.999
_diffrn_reflns_point_group_measured_fraction_max 0.999
_diffrn_reflns_theta_full 25.242
_diffrn_reflns_theta_max 26.395
_diffrn_reflns_theta_min 2.073
_diffrn_source_current 1.4
_diffrn_source_power 0.07
_diffrn_source_voltage 50.0
_diffrn_standards_number 0
_exptl_absorpt_coefficient_mu 1.549
_exptl_absorpt_correction_T_max 0.7454
_exptl_absorpt_correction_T_min 0.6742
_exptl_absorpt_correction_type none
_exptl_absorpt_process_details
;
SADABS-2016/2 (Bruker,2016/2) was used for absorption correction.
wR2(int) was 0.1072 before and 0.0640 after correction.
The Ratio of minimum to maximum transmission is 0.9045.
The \l/2 correction factor is Not present.
;
_exptl_crystal_colour red
_exptl_crystal_colour_primary red
_exptl_crystal_density_diffrn 1.539
_exptl_crystal_description block
_exptl_crystal_F_000 1340
_exptl_crystal_size_max 0.18
_exptl_crystal_size_mid 0.16
_exptl_crystal_size_min 0.15
_refine_diff_density_max 0.592
_refine_diff_density_min -0.516
_refine_diff_density_rms 0.066
_refine_ls_extinction_method none
_refine_ls_goodness_of_fit_ref 1.052
_refine_ls_hydrogen_treatment constr
_refine_ls_matrix_type full
_refine_ls_number_parameters 703
_refine_ls_number_reflns 11820
_refine_ls_number_restraints 0
_refine_ls_restrained_S_all 1.052
_refine_ls_R_factor_all 0.0315
_refine_ls_R_factor_gt 0.0252
_refine_ls_shift/su_max 0.002
_refine_ls_shift/su_mean 0.000
_refine_ls_structure_factor_coef Fsqd
_refine_ls_weighting_details 'w=1/[\s^2^(Fo^2^)+(0.0192P)^2^+3.0744P] where P=(Fo^2^+2Fc^2^)/3'
_refine_ls_weighting_scheme calc
_refine_ls_wR_factor_gt 0.0585
_refine_ls_wR_factor_ref 0.0622
_reflns_Friedel_coverage 0.000
_reflns_number_gt 10362
_reflns_number_total 11820
_reflns_threshold_expression 'I > 2\s(I)'
_cod_data_source_file d5cc01730k2.cif
_cod_data_source_block 4
_cod_depositor_comments 'Adding full bibliography for 7134519--7134521.cif.'
_cod_original_cell_volume 2885.4(9)
_cod_database_code 7134520
_shelx_shelxl_version_number 2018/3
_shelx_space_group_comment
;
The symmetry employed for this shelxl refinement is uniquely defined
by the following loop, which should always be used as a source of
symmetry information in preference to the above space-group names.
They are only intended as comments.
;
_shelx_estimated_absorpt_t_max 0.801
_shelx_estimated_absorpt_t_min 0.768
_olex2_refinement_description
;
1. Fixed Uiso
 At 1.2 times of:
  All C(H) groups
 At 1.5 times of:
  All C(H,H,H) groups
2.a Aromatic/amide H refined with riding coordinates:
 C31(H31), C7(H7), C26(H26), C45(H45), C30(H30), C32(H32), C20(H20), C28(H28),
 C42(H42), C3(H3), C27(H27), C44(H44), C4(H4), C5(H5), C17(H17), C43(H43),
 C34(H34), C18(H18), C37(H37), C35(H35), C19(H19), C36(H36), C9(H9), C10(H10),
 C12(H12), C11(H11)
2.b Idealised Me refined as rotating group:
 C47(H47A,H47B,H47C), C48(H48A,H48B,H48C), C22(H22A,H22B,H22C), C23(H23A,H23B,
 H23C), C40(H40A,H40B,H40C), C39(H39A,H39B,H39C), C14(H14A,H14B,H14C), C15(H15A,
 H15B,H15C), C57(H57A,H57B,H57C)
;
_olex2_submission_special_instructions 'No special instructions were received'

loop_
_space_group_symop_operation_xyz
'x, y, z'
'-x, -y, -z'

loop_
_atom_site_label
_atom_site_type_symbol
_atom_site_fract_x
_atom_site_fract_y
_atom_site_fract_z
_atom_site_U_iso_or_equiv
_atom_site_adp_type
_atom_site_occupancy
_atom_site_site_symmetry_order
_atom_site_calc_flag
_atom_site_refinement_flags_posn
_atom_site_refinement_flags_adp
_atom_site_refinement_flags_occupancy
_atom_site_disorder_assembly
_atom_site_disorder_group
Sb2 Sb 0.24279(2) 0.81242(2) 0.78193(2) 0.02317(4) Uani 1 1 d . . . . .
Sb1 Sb 0.66745(2) 0.68576(2) 0.79120(2) 0.02450(5) Uani 1 1 d . . . . .
Co1 Co 0.45347(3) 0.74438(2) 0.79002(2) 0.02285(7) Uani 1 1 d . . . . .
Co2 Co 1.16902(4) 0.32495(3) 0.75130(3) 0.04232(10) Uani 1 1 d . . . . .
O9 O 0.39698(16) 0.72818(13) 0.97634(12) 0.0372(4) Uani 1 1 d . . . . .
O11 O 0.43426(17) 0.59290(12) 0.73175(12) 0.0368(4) Uani 1 1 d . . . . .
O10 O 0.53624(18) 0.89956(14) 0.65867(14) 0.0474(5) Uani 1 1 d . . . . .
N1 N 0.67109(19) 0.52735(14) 0.79888(15) 0.0331(5) Uani 1 1 d . . . . .
N2 N 0.65150(17) 0.79280(13) 0.87746(13) 0.0263(4) Uani 1 1 d . . . . .
N5 N 0.14883(18) 0.80473(14) 0.93814(13) 0.0283(4) Uani 1 1 d . . . . .
N8 N 0.27699(19) 0.92142(14) 0.58270(13) 0.0303(5) Uani 1 1 d . . . . .
N6 N 0.26629(17) 0.74419(13) 0.66362(13) 0.0256(4) Uani 1 1 d . . . . .
N7 N 0.20092(19) 0.97140(14) 0.85587(14) 0.0328(5) Uani 1 1 d . . . . .
N4 N 0.79619(19) 0.87099(15) 0.72140(14) 0.0332(5) Uani 1 1 d . . . . .
C1 C 0.6615(2) 0.61373(16) 0.91950(16) 0.0274(5) Uani 1 1 d . . . . .
O12 O 1.1669(3) 0.20258(17) 0.65053(17) 0.0715(8) Uani 1 1 d . . . . .
C24 C 0.1434(2) 0.70556(15) 0.83308(15) 0.0242(5) Uani 1 1 d . . . . .
C2 C 0.6762(2) 0.52055(17) 0.93914(17) 0.0320(6) Uani 1 1 d . . . . .
C31 C 0.0765(2) 0.74872(17) 0.97142(16) 0.0297(5) Uani 1 1 d . . . . .
H31 H 0.028155 0.743665 1.029868 0.036 Uiso 1 1 calc R U . . .
N3 N 0.7727(2) 0.60446(17) 0.62939(16) 0.0452(6) Uani 1 1 d . . . . .
C29 C 0.1362(2) 0.65746(16) 0.77691(16) 0.0267(5) Uani 1 1 d . . . . .
O15 O 0.9299(2) 0.40020(18) 0.8342(2) 0.0787(8) Uani 1 1 d . . . . .
C25 C 0.0698(2) 0.69311(16) 0.91825(16) 0.0277(5) Uani 1 1 d . . . . .
C21 C 0.7061(2) 0.92656(17) 0.77034(16) 0.0305(5) Uani 1 1 d . . . . .
C7 C 0.6784(2) 0.47837(17) 0.87266(18) 0.0358(6) Uani 1 1 d . . . . .
H7 H 0.685217 0.415339 0.883305 0.043 Uiso 1 1 calc R U . . .
C46 C 0.3512(2) 0.85547(17) 0.53830(15) 0.0290(5) Uani 1 1 d . . . . .
C6 C 0.6626(2) 0.65732(17) 0.98072(16) 0.0305(5) Uani 1 1 d . . . . .
C50 C 0.4163(2) 0.73691(16) 0.90285(16) 0.0276(5) Uani 1 1 d . . . . .
C16 C 0.6353(2) 0.88754(16) 0.85131(16) 0.0289(5) Uani 1 1 d . . . . .
C41 C 0.3433(2) 0.76505(17) 0.57820(15) 0.0285(5) Uani 1 1 d . . . . .
C49 C 0.4441(2) 0.65182(16) 0.75429(16) 0.0278(5) Uani 1 1 d . . . . .
C26 C -0.0075(2) 0.63054(17) 0.94845(17) 0.0331(6) Uani 1 1 d . . . . .
H26 H -0.057114 0.621802 1.006665 0.040 Uiso 1 1 calc R U . . .
C45 C 0.4335(2) 0.8750(2) 0.45724(16) 0.0362(6) Uani 1 1 d . . . . .
H45 H 0.439485 0.935523 0.428818 0.043 Uiso 1 1 calc R U . . .
C30 C 0.6529(2) 0.75373(17) 0.95528(16) 0.0305(5) Uani 1 1 d . . . . .
H30 H 0.647752 0.787444 0.995548 0.037 Uiso 1 1 calc R U . . .
C32 C 0.2063(2) 0.67998(16) 0.68692(16) 0.0282(5) Uani 1 1 d . . . . .
H32 H 0.207902 0.648103 0.646162 0.034 Uiso 1 1 calc R U . . .
C20 C 0.6798(3) 1.01904(18) 0.74150(19) 0.0396(7) Uani 1 1 d . . . . .
H20 H 0.724714 1.047130 0.686052 0.048 Uiso 1 1 calc R U . . .
C28 C 0.0595(2) 0.59461(17) 0.80795(17) 0.0317(6) Uani 1 1 d . . . . .
H28 H 0.055959 0.560766 0.770481 0.038 Uiso 1 1 calc R U . . .
C42 C 0.4164(2) 0.69793(19) 0.53812(17) 0.0363(6) Uani 1 1 d . . . . .
H42 H 0.410611 0.637237 0.565840 0.044 Uiso 1 1 calc R U . . .
C3 C 0.6922(2) 0.47236(19) 1.01891(19) 0.0408(7) Uani 1 1 d . . . . .
H3 H 0.701798 0.409026 1.032206 0.049 Uiso 1 1 calc R U . . .
C47 C 0.1514(2) 0.93213(19) 0.59085(19) 0.0387(6) Uani 1 1 d . . . . .
H47A H 0.136956 0.966763 0.536040 0.058 Uiso 1 1 calc R U . . .
H47B H 0.104810 0.963567 0.637388 0.058 Uiso 1 1 calc R U . . .
H47C H 0.128407 0.873251 0.604585 0.058 Uiso 1 1 calc R U . . .
C27 C -0.0113(2) 0.58175(17) 0.89325(18) 0.0360(6) Uani 1 1 d . . . . .
H27 H -0.063021 0.538874 0.913980 0.043 Uiso 1 1 calc R U . . .
C48 C 0.3167(3) 1.00747(18) 0.55897(18) 0.0373(6) Uani 1 1 d . . . . .
H48A H 0.399678 0.997985 0.557725 0.056 Uiso 1 1 calc R U . . .
H48B H 0.268313 1.043119 0.601742 0.056 Uiso 1 1 calc R U . . .
H48C H 0.308937 1.039123 0.501497 0.056 Uiso 1 1 calc R U . . .
C44 C 0.5069(3) 0.8074(2) 0.41739(18) 0.0429(7) Uani 1 1 d . . . . .
H44 H 0.563176 0.821961 0.362397 0.051 Uiso 1 1 calc R U . . .
C4 C 0.6940(3) 0.5163(2) 1.07821(19) 0.0435(7) Uani 1 1 d . . . . .
H4 H 0.706172 0.483005 1.131993 0.052 Uiso 1 1 calc R U . . .
C5 C 0.6783(2) 0.60831(19) 1.06047(17) 0.0371(6) Uani 1 1 d . . . . .
H5 H 0.678135 0.638215 1.102311 0.044 Uiso 1 1 calc R U . . .
C33 C 0.1663(2) 0.85722(18) 0.98756(16) 0.0301(5) Uani 1 1 d . . . . .
C51 C 0.5034(2) 0.83930(17) 0.71038(17) 0.0313(5) Uani 1 1 d . . . . .
C38 C 0.1981(2) 0.94122(18) 0.94413(17) 0.0314(5) Uani 1 1 d . . . . .
C8 C 0.6670(2) 0.48928(18) 0.7325(2) 0.0387(6) Uani 1 1 d . . . . .
C17 C 0.5457(2) 0.93924(19) 0.90172(19) 0.0375(6) Uani 1 1 d . . . . .
H17 H 0.498719 0.911817 0.956618 0.045 Uiso 1 1 calc R U . . .
C43 C 0.4986(3) 0.7190(2) 0.45720(18) 0.0434(7) Uani 1 1 d . . . . .
H43 H 0.548569 0.672857 0.429555 0.052 Uiso 1 1 calc R U . . .
C34 C 0.1646(2) 0.8234(2) 1.07373(17) 0.0376(6) Uani 1 1 d . . . . .
H34 H 0.143218 0.766273 1.102790 0.045 Uiso 1 1 calc R U . . .
C18 C 0.5242(3) 1.0310(2) 0.8725(2) 0.0452(7) Uani 1 1 d . . . . .
H18 H 0.464084 1.066689 0.907968 0.054 Uiso 1 1 calc R U . . .
C55 C 1.0249(3) 0.3706(2) 0.8003(2) 0.0506(8) Uani 1 1 d . . . . .
C37 C 0.2253(2) 0.9910(2) 0.98970(19) 0.0401(6) Uani 1 1 d . . . . .
H37 H 0.245079 1.048746 0.961645 0.048 Uiso 1 1 calc R U . . .
C35 C 0.1940(3) 0.8732(2) 1.11711(19) 0.0446(7) Uani 1 1 d . . . . .
H35 H 0.193699 0.849868 1.175793 0.054 Uiso 1 1 calc R U . . .
O14 O 1.2919(3) 0.4736(2) 0.6423(2) 0.0929(11) Uani 1 1 d . . . . .
C19 C 0.5898(3) 1.07014(19) 0.7922(2) 0.0472(8) Uani 1 1 d . . . . .
H19 H 0.573320 1.132797 0.771285 0.057 Uiso 1 1 calc R U . . .
C22 C 0.8935(2) 0.8271(2) 0.7582(2) 0.0432(7) Uani 1 1 d . . . . .
H22A H 0.939557 0.871628 0.754731 0.065 Uiso 1 1 calc R U . . .
H22B H 0.944531 0.782440 0.725472 0.065 Uiso 1 1 calc R U . . .
H22C H 0.861688 0.797735 0.818992 0.065 Uiso 1 1 calc R U . . .
C13 C 0.7126(3) 0.5321(2) 0.6465(2) 0.0449(7) Uani 1 1 d . . . . .
C23 C 0.8403(3) 0.9089(2) 0.62926(19) 0.0504(8) Uani 1 1 d . . . . .
H23A H 0.773644 0.935228 0.605454 0.076 Uiso 1 1 calc R U . . .
H23B H 0.890519 0.861796 0.599444 0.076 Uiso 1 1 calc R U . . .
H23C H 0.886664 0.955162 0.620749 0.076 Uiso 1 1 calc R U . . .
C40 C 0.2910(3) 1.0260(2) 0.8007(2) 0.0499(8) Uani 1 1 d . . . . .
H40A H 0.267264 1.086118 0.812517 0.075 Uiso 1 1 calc R U . . .
H40B H 0.299901 1.029716 0.739649 0.075 Uiso 1 1 calc R U . . .
H40C H 0.366450 0.998940 0.812834 0.075 Uiso 1 1 calc R U . . .
C36 C 0.2237(3) 0.9567(2) 1.07531(19) 0.0459(7) Uani 1 1 d . . . . .
H36 H 0.243096 0.990860 1.105543 0.055 Uiso 1 1 calc R U . . .
C9 C 0.6068(3) 0.4177(2) 0.7528(2) 0.0502(8) Uani 1 1 d . . . . .
H9 H 0.577437 0.387849 0.811474 0.060 Uiso 1 1 calc R U . . .
C39 C 0.0854(3) 1.0101(2) 0.8436(2) 0.0507(8) Uani 1 1 d . . . . .
H39A H 0.029008 0.969321 0.878738 0.076 Uiso 1 1 calc R U . . .
H39B H 0.090832 1.019658 0.782279 0.076 Uiso 1 1 calc R U . . .
H39C H 0.058595 1.067284 0.861623 0.076 Uiso 1 1 calc R U . . .
C14 C 0.8910(3) 0.5775(2) 0.6397(2) 0.0537(8) Uani 1 1 d . . . . .
H14A H 0.888386 0.533423 0.694252 0.081 Uiso 1 1 calc R U . . .
H14B H 0.919925 0.629836 0.640530 0.081 Uiso 1 1 calc R U . . .
H14C H 0.944193 0.551126 0.591083 0.081 Uiso 1 1 calc R U . . .
O13 O 1.2822(5) 0.2168(2) 0.8802(3) 0.164(2) Uani 1 1 d . . . . .
C54 C 1.1683(3) 0.2523(2) 0.6892(2) 0.0506(8) Uani 1 1 d . . . . .
C15 C 0.7721(4) 0.6708(3) 0.5490(2) 0.0768(12) Uani 1 1 d . . . . .
H15A H 0.824097 0.645422 0.499441 0.115 Uiso 1 1 calc R U . . .
H15B H 0.800382 0.723625 0.549398 0.115 Uiso 1 1 calc R U . . .
H15C H 0.691511 0.687823 0.544139 0.115 Uiso 1 1 calc R U . . .
C10 C 0.5903(4) 0.3904(3) 0.6866(3) 0.0672(11) Uani 1 1 d . . . . .
H10 H 0.549666 0.341666 0.699848 0.081 Uiso 1 1 calc R U . . .
C12 C 0.6941(4) 0.5032(3) 0.5814(3) 0.0628(10) Uani 1 1 d . . . . .
H12 H 0.724399 0.531677 0.522420 0.075 Uiso 1 1 calc R U . . .
C52 C 1.2444(3) 0.4138(2) 0.6856(3) 0.0605(9) Uani 1 1 d . . . . .
C11 C 0.6326(4) 0.4339(3) 0.6020(3) 0.0725(11) Uani 1 1 d . . . . .
H11 H 0.619248 0.415937 0.557142 0.087 Uiso 1 1 calc R U . . .
N9 N 0.0874(4) 0.7474(4) 0.5201(4) 0.1139(15) Uani 1 1 d . . . . .
C53 C 1.2373(5) 0.2612(2) 0.8285(3) 0.0868(16) Uani 1 1 d . . . . .
C56 C 0.0977(4) 0.7409(5) 0.4532(4) 0.108(2) Uani 1 1 d . . . . .
C57 C 0.1054(6) 0.7240(7) 0.3709(4) 0.190(5) Uani 1 1 d . . . . .
H57A H 0.116942 0.778682 0.325719 0.285 Uiso 1 1 calc R U . . .
H57B H 0.032103 0.705283 0.375425 0.285 Uiso 1 1 calc R U . . .
H57C H 0.172226 0.676724 0.355779 0.285 Uiso 1 1 calc R U . . .

loop_
_atom_site_aniso_label
_atom_site_aniso_U_11
_atom_site_aniso_U_22
_atom_site_aniso_U_33
_atom_site_aniso_U_23
_atom_site_aniso_U_13
_atom_site_aniso_U_12
Sb2 0.02189(8) 0.02334(8) 0.02457(8) -0.00122(6) -0.00774(6) -0.00749(6)
Sb1 0.02195(8) 0.02582(8) 0.02467(8) -0.00212(6) -0.00698(6) -0.00569(6)
Co1 0.02144(15) 0.02334(15) 0.02355(16) -0.00080(12) -0.00734(12) -0.00717(12)
Co2 0.0458(2) 0.0351(2) 0.0473(2) -0.01309(17) -0.01654(19) 0.00026(17)
O9 0.0283(10) 0.0530(12) 0.0286(10) -0.0101(8) -0.0076(8) -0.0029(8)
O11 0.0399(11) 0.0310(10) 0.0443(11) -0.0103(8) -0.0180(9) -0.0038(8)
O10 0.0390(11) 0.0441(12) 0.0512(13) 0.0169(10) -0.0163(10) -0.0198(9)
N1 0.0280(11) 0.0294(11) 0.0410(13) -0.0077(10) -0.0087(10) -0.0049(9)
N2 0.0225(10) 0.0293(11) 0.0283(11) -0.0014(8) -0.0096(8) -0.0090(8)
N5 0.0248(10) 0.0305(11) 0.0281(11) -0.0058(9) -0.0074(8) -0.0028(8)
N8 0.0304(11) 0.0308(11) 0.0292(11) -0.0008(9) -0.0083(9) -0.0110(9)
N6 0.0249(10) 0.0291(10) 0.0243(10) -0.0037(8) -0.0073(8) -0.0093(8)
N7 0.0335(12) 0.0320(11) 0.0347(12) -0.0085(9) -0.0109(9) -0.0058(9)
N4 0.0271(11) 0.0387(12) 0.0298(11) 0.0020(9) -0.0080(9) -0.0096(9)
C1 0.0195(11) 0.0309(13) 0.0290(12) 0.0010(10) -0.0073(9) -0.0076(10)
O12 0.109(2) 0.0556(15) 0.0656(17) -0.0185(13) -0.0422(16) -0.0111(15)
C24 0.0210(11) 0.0229(11) 0.0270(12) 0.0013(9) -0.0088(9) -0.0057(9)
C2 0.0232(12) 0.0307(13) 0.0368(14) 0.0042(11) -0.0086(11) -0.0085(10)
C31 0.0237(12) 0.0347(13) 0.0255(12) -0.0027(10) -0.0046(10) -0.0037(10)
N3 0.0525(16) 0.0498(15) 0.0365(13) -0.0066(11) -0.0148(12) -0.0145(12)
C29 0.0252(12) 0.0243(12) 0.0312(13) 0.0004(10) -0.0122(10) -0.0069(10)
O15 0.0520(16) 0.0593(16) 0.091(2) -0.0042(15) 0.0062(14) -0.0019(13)
C25 0.0223(12) 0.0276(12) 0.0292(13) 0.0009(10) -0.0077(10) -0.0048(10)
C21 0.0308(13) 0.0322(13) 0.0330(13) -0.0004(10) -0.0181(11) -0.0084(11)
C7 0.0297(14) 0.0263(13) 0.0473(16) -0.0034(12) -0.0094(12) -0.0052(11)
C46 0.0291(13) 0.0372(14) 0.0242(12) -0.0020(10) -0.0097(10) -0.0145(11)
C6 0.0237(12) 0.0373(14) 0.0284(13) 0.0019(10) -0.0079(10) -0.0111(10)
C50 0.0197(11) 0.0289(12) 0.0332(14) -0.0046(10) -0.0079(10) -0.0046(9)
C16 0.0289(13) 0.0298(13) 0.0330(13) -0.0046(10) -0.0158(11) -0.0067(10)
C41 0.0312(13) 0.0368(13) 0.0225(12) -0.0061(10) -0.0087(10) -0.0138(11)
C49 0.0252(12) 0.0290(13) 0.0271(12) -0.0006(10) -0.0088(10) -0.0053(10)
C26 0.0243(13) 0.0369(14) 0.0316(13) 0.0044(11) -0.0055(10) -0.0107(11)
C45 0.0378(15) 0.0469(16) 0.0263(13) -0.0013(11) -0.0088(11) -0.0201(13)
C30 0.0297(13) 0.0369(14) 0.0287(13) -0.0060(11) -0.0106(10) -0.0105(11)
C32 0.0317(13) 0.0266(12) 0.0304(13) -0.0052(10) -0.0130(10) -0.0075(10)
C20 0.0451(17) 0.0335(14) 0.0453(16) 0.0050(12) -0.0255(14) -0.0136(13)
C28 0.0338(14) 0.0268(12) 0.0382(14) 0.0008(10) -0.0168(11) -0.0114(11)
C42 0.0427(16) 0.0397(15) 0.0300(14) -0.0095(11) -0.0097(12) -0.0121(12)
C3 0.0359(15) 0.0332(14) 0.0473(17) 0.0104(12) -0.0156(13) -0.0124(12)
C47 0.0335(15) 0.0395(15) 0.0401(15) 0.0053(12) -0.0149(12) -0.0108(12)
C27 0.0314(14) 0.0305(13) 0.0437(16) 0.0060(11) -0.0122(12) -0.0151(11)
C48 0.0448(16) 0.0349(14) 0.0343(14) 0.0009(11) -0.0141(12) -0.0165(12)
C44 0.0390(16) 0.0615(19) 0.0279(14) -0.0105(13) -0.0013(12) -0.0192(14)
C4 0.0406(16) 0.0483(17) 0.0370(15) 0.0148(13) -0.0173(13) -0.0182(13)
C5 0.0371(15) 0.0471(16) 0.0270(13) 0.0047(11) -0.0117(11) -0.0187(13)
C33 0.0226(12) 0.0392(14) 0.0290(13) -0.0119(11) -0.0069(10) -0.0014(10)
C51 0.0248(12) 0.0339(14) 0.0356(14) -0.0002(11) -0.0129(11) -0.0080(11)
C38 0.0251(13) 0.0376(14) 0.0325(13) -0.0127(11) -0.0065(10) -0.0036(11)
C8 0.0338(15) 0.0334(14) 0.0519(17) -0.0175(13) -0.0139(13) 0.0009(11)
C17 0.0343(15) 0.0418(15) 0.0417(15) -0.0109(12) -0.0144(12) -0.0089(12)
C43 0.0437(17) 0.0569(19) 0.0327(15) -0.0210(14) -0.0047(12) -0.0102(14)
C34 0.0326(14) 0.0465(16) 0.0323(14) -0.0111(12) -0.0089(11) -0.0019(12)
C18 0.0386(16) 0.0403(16) 0.065(2) -0.0215(15) -0.0222(15) 0.0012(13)
C55 0.051(2) 0.0339(16) 0.0548(19) 0.0002(14) -0.0097(16) -0.0059(14)
C37 0.0340(15) 0.0484(17) 0.0417(16) -0.0173(13) -0.0061(12) -0.0124(13)
C35 0.0372(16) 0.067(2) 0.0335(15) -0.0198(14) -0.0112(12) -0.0032(14)
O14 0.085(2) 0.0695(19) 0.108(2) -0.0390(18) 0.0240(18) -0.0346(17)
C19 0.0525(19) 0.0274(14) 0.071(2) -0.0053(14) -0.0361(17) -0.0035(13)
C22 0.0272(14) 0.0463(17) 0.0472(17) 0.0042(13) -0.0112(12) -0.0061(12)
C13 0.0453(17) 0.0450(17) 0.0495(18) -0.0189(14) -0.0160(14) -0.0031(14)
C23 0.0427(17) 0.069(2) 0.0322(15) 0.0016(14) -0.0085(13) -0.0135(16)
C40 0.069(2) 0.0484(18) 0.0387(16) -0.0053(13) -0.0137(15) -0.0303(16)
C36 0.0360(16) 0.069(2) 0.0416(16) -0.0277(15) -0.0092(13) -0.0100(15)
C9 0.0459(18) 0.0387(16) 0.069(2) -0.0222(15) -0.0134(16) -0.0053(14)
C39 0.0462(18) 0.0514(19) 0.0519(19) -0.0173(15) -0.0205(15) 0.0129(15)
C14 0.0435(18) 0.066(2) 0.0477(19) -0.0158(16) -0.0031(14) -0.0124(16)
O13 0.311(6) 0.0533(18) 0.230(5) -0.056(2) -0.239(5) 0.045(3)
C54 0.064(2) 0.0433(17) 0.0456(18) -0.0070(14) -0.0220(16) -0.0055(15)
C15 0.117(4) 0.072(3) 0.052(2) 0.0066(19) -0.040(2) -0.035(3)
C10 0.067(2) 0.054(2) 0.098(3) -0.039(2) -0.026(2) -0.0129(18)
C12 0.073(3) 0.070(2) 0.058(2) -0.0297(19) -0.0224(19) -0.010(2)
C52 0.054(2) 0.052(2) 0.070(2) -0.0298(18) 0.0036(18) -0.0095(17)
C11 0.085(3) 0.078(3) 0.078(3) -0.041(2) -0.030(2) -0.018(2)
N9 0.097(3) 0.132(4) 0.120(4) -0.035(4) -0.033(3) -0.022(3)
C53 0.141(4) 0.043(2) 0.120(4) -0.041(2) -0.097(4) 0.018(2)
C56 0.058(3) 0.171(6) 0.077(3) -0.016(4) -0.012(3) -0.008(3)
C57 0.100(5) 0.346(13) 0.069(4) -0.039(6) -0.025(3) 0.058(6)

loop_
_atom_type_symbol
_atom_type_description
_atom_type_scat_dispersion_real
_atom_type_scat_dispersion_imag
_atom_type_scat_source
C C 0.0033 0.0016 'International Tables Vol C Tables 4.2.6.8 and 6.1.1.4'
H H 0.0000 0.0000 'International Tables Vol C Tables 4.2.6.8 and 6.1.1.4'
Co Co 0.3494 0.9721 'International Tables Vol C Tables 4.2.6.8 and 6.1.1.4'
N N 0.0061 0.0033 'International Tables Vol C Tables 4.2.6.8 and 6.1.1.4'
O O 0.0106 0.0060 'International Tables Vol C Tables 4.2.6.8 and 6.1.1.4'
Sb Sb -0.5866 1.5461 'International Tables Vol C Tables 4.2.6.8 and 6.1.1.4'

loop_
_geom_angle_atom_site_label_1
_geom_angle_atom_site_label_2
_geom_angle_atom_site_label_3
_geom_angle
_geom_angle_site_symmetry_1
_geom_angle_site_symmetry_3
_geom_angle_publ_flag
N5 Sb2 Co1 97.16(5) . . ?
N6 Sb2 Co1 92.60(5) . . ?
N6 Sb2 N5 143.97(7) . . ?
C24 Sb2 Co1 106.35(6) . . ?
C24 Sb2 N5 71.51(8) . . ?
C24 Sb2 N6 72.46(8) . . ?
N1 Sb1 Co1 98.45(5) . . ?
N2 Sb1 Co1 89.80(5) . . ?
N2 Sb1 N1 143.66(7) . . ?
C1 Sb1 Co1 106.70(6) . . ?
C1 Sb1 N1 71.77(9) . . ?
C1 Sb1 N2 71.96(8) . . ?
Sb1 Co1 Sb2 176.322(14) . . ?
C50 Co1 Sb2 94.12(8) . . ?
C50 Co1 Sb1 87.72(8) . . ?
C50 Co1 C49 118.39(11) . . ?
C50 Co1 C51 123.29(12) . . ?
C49 Co1 Sb2 88.97(8) . . ?
C49 Co1 Sb1 92.96(8) . . ?
C49 Co1 C51 118.30(12) . . ?
C51 Co1 Sb2 88.20(8) . . ?
C51 Co1 Sb1 88.13(8) . . ?
C55 Co2 C54 109.92(17) . . ?
C55 Co2 C52 107.61(15) . . ?
C54 Co2 C52 110.96(16) . . ?
C53 Co2 C55 110.7(2) . . ?
C53 Co2 C54 106.29(15) . . ?
C53 Co2 C52 111.4(2) . . ?
C7 N1 Sb1 111.66(18) . . ?
C7 N1 C8 121.1(2) . . ?
C8 N1 Sb1 127.26(17) . . ?
C16 N2 Sb1 127.35(15) . . ?
C30 N2 Sb1 111.84(16) . . ?
C30 N2 C16 120.7(2) . . ?
C31 N5 Sb2 111.99(16) . . ?
C31 N5 C33 122.1(2) . . ?
C33 N5 Sb2 125.88(16) . . ?
C46 N8 C47 115.5(2) . . ?
C46 N8 C48 116.7(2) . . ?
C48 N8 C47 111.6(2) . . ?
C41 N6 Sb2 125.95(14) . . ?
C32 N6 Sb2 112.80(16) . . ?
C32 N6 C41 121.1(2) . . ?
C38 N7 C40 116.1(2) . . ?
C38 N7 C39 113.5(2) . . ?
C39 N7 C40 112.2(2) . . ?
C21 N4 C22 115.3(2) . . ?
C21 N4 C23 116.0(2) . . ?
C23 N4 C22 110.9(2) . . ?
C2 C1 Sb1 119.96(19) . . ?
C6 C1 Sb1 120.16(18) . . ?
C6 C1 C2 119.0(2) . . ?
C29 C24 Sb2 119.44(17) . . ?
C25 C24 Sb2 120.23(17) . . ?
C25 C24 C29 119.4(2) . . ?
C1 C2 C7 117.0(2) . . ?
C3 C2 C1 120.1(3) . . ?
C3 C2 C7 122.9(2) . . ?
N5 C31 H31 120.6 . . ?
N5 C31 C25 118.7(2) . . ?
C25 C31 H31 120.6 . . ?
C13 N3 C14 113.8(3) . . ?
C13 N3 C15 116.2(3) . . ?
C14 N3 C15 111.4(3) . . ?
C24 C29 C32 116.7(2) . . ?
C28 C29 C24 119.8(2) . . ?
C28 C29 C32 123.5(2) . . ?
C24 C25 C31 116.7(2) . . ?
C24 C25 C26 120.3(2) . . ?
C26 C25 C31 123.0(2) . . ?
C16 C21 N4 118.7(2) . . ?
C20 C21 N4 123.7(2) . . ?
C20 C21 C16 117.5(3) . . ?
N1 C7 C2 118.9(2) . . ?
N1 C7 H7 120.5 . . ?
C2 C7 H7 120.5 . . ?
N8 C46 C41 118.6(2) . . ?
C45 C46 N8 123.2(2) . . ?
C45 C46 C41 118.1(2) . . ?
C1 C6 C30 116.7(2) . . ?
C1 C6 C5 120.3(2) . . ?
C5 C6 C30 122.9(2) . . ?
O9 C50 Co1 176.3(2) . . ?
C21 C16 N2 118.4(2) . . ?
C17 C16 N2 120.5(2) . . ?
C17 C16 C21 120.9(2) . . ?
C46 C41 N6 118.5(2) . . ?
C42 C41 N6 120.5(2) . . ?
C42 C41 C46 120.7(2) . . ?
O11 C49 Co1 177.8(2) . . ?
C25 C26 H26 120.1 . . ?
C27 C26 C25 119.7(2) . . ?
C27 C26 H26 120.1 . . ?
C46 C45 H45 119.5 . . ?
C44 C45 C46 121.0(3) . . ?
C44 C45 H45 119.5 . . ?
N2 C30 C6 118.9(2) . . ?
N2 C30 H30 120.5 . . ?
C6 C30 H30 120.5 . . ?
N6 C32 C29 118.4(2) . . ?
N6 C32 H32 120.8 . . ?
C29 C32 H32 120.8 . . ?
C21 C20 H20 119.4 . . ?
C19 C20 C21 121.2(3) . . ?
C19 C20 H20 119.4 . . ?
C29 C28 H28 120.0 . . ?
C27 C28 C29 120.0(2) . . ?
C27 C28 H28 120.0 . . ?
C41 C42 H42 119.9 . . ?
C41 C42 C43 120.2(3) . . ?
C43 C42 H42 119.9 . . ?
C2 C3 H3 119.9 . . ?
C4 C3 C2 120.2(3) . . ?
C4 C3 H3 119.9 . . ?
N8 C47 H47A 109.5 . . ?
N8 C47 H47B 109.5 . . ?
N8 C47 H47C 109.5 . . ?
H47A C47 H47B 109.5 . . ?
H47A C47 H47C 109.5 . . ?
H47B C47 H47C 109.5 . . ?
C26 C27 C28 120.7(2) . . ?
C26 C27 H27 119.6 . . ?
C28 C27 H27 119.6 . . ?
N8 C48 H48A 109.5 . . ?
N8 C48 H48B 109.5 . . ?
N8 C48 H48C 109.5 . . ?
H48A C48 H48B 109.5 . . ?
H48A C48 H48C 109.5 . . ?
H48B C48 H48C 109.5 . . ?
C45 C44 H44 119.8 . . ?
C43 C44 C45 120.4(3) . . ?
C43 C44 H44 119.8 . . ?
C3 C4 H4 119.7 . . ?
C3 C4 C5 120.7(3) . . ?
C5 C4 H4 119.7 . . ?
C6 C5 H5 120.1 . . ?
C4 C5 C6 119.7(3) . . ?
C4 C5 H5 120.1 . . ?
C38 C33 N5 117.6(2) . . ?
C34 C33 N5 121.6(2) . . ?
C34 C33 C38 120.4(2) . . ?
O10 C51 Co1 179.2(3) . . ?
C33 C38 N7 118.0(2) . . ?
C37 C38 N7 123.3(2) . . ?
C37 C38 C33 118.7(2) . . ?
C13 C8 N1 118.0(2) . . ?
C13 C8 C9 120.6(3) . . ?
C9 C8 N1 121.0(3) . . ?
C16 C17 H17 119.9 . . ?
C16 C17 C18 120.2(3) . . ?
C18 C17 H17 119.9 . . ?
C42 C43 H43 120.2 . . ?
C44 C43 C42 119.6(3) . . ?
C44 C43 H43 120.2 . . ?
C33 C34 H34 120.1 . . ?
C35 C34 C33 119.9(3) . . ?
C35 C34 H34 120.1 . . ?
C17 C18 H18 120.1 . . ?
C19 C18 C17 119.8(3) . . ?
C19 C18 H18 120.1 . . ?
O15 C55 Co2 178.8(3) . . ?
C38 C37 H37 119.8 . . ?
C36 C37 C38 120.5(3) . . ?
C36 C37 H37 119.8 . . ?
C34 C35 H35 119.9 . . ?
C36 C35 C34 120.2(3) . . ?
C36 C35 H35 119.9 . . ?
C20 C19 H19 119.8 . . ?
C18 C19 C20 120.4(3) . . ?
C18 C19 H19 119.8 . . ?
N4 C22 H22A 109.5 . . ?
N4 C22 H22B 109.5 . . ?
N4 C22 H22C 109.5 . . ?
H22A C22 H22B 109.5 . . ?
H22A C22 H22C 109.5 . . ?
H22B C22 H22C 109.5 . . ?
C8 C13 N3 118.4(3) . . ?
C8 C13 C12 118.5(3) . . ?
C12 C13 N3 123.1(3) . . ?
N4 C23 H23A 109.5 . . ?
N4 C23 H23B 109.5 . . ?
N4 C23 H23C 109.5 . . ?
H23A C23 H23B 109.5 . . ?
H23A C23 H23C 109.5 . . ?
H23B C23 H23C 109.5 . . ?
N7 C40 H40A 109.5 . . ?
N7 C40 H40B 109.5 . . ?
N7 C40 H40C 109.5 . . ?
H40A C40 H40B 109.5 . . ?
H40A C40 H40C 109.5 . . ?
H40B C40 H40C 109.5 . . ?
C37 C36 H36 119.8 . . ?
C35 C36 C37 120.4(3) . . ?
C35 C36 H36 119.8 . . ?
C8 C9 H9 120.3 . . ?
C10 C9 C8 119.5(3) . . ?
C10 C9 H9 120.3 . . ?
N7 C39 H39A 109.5 . . ?
N7 C39 H39B 109.5 . . ?
N7 C39 H39C 109.5 . . ?
H39A C39 H39B 109.5 . . ?
H39A C39 H39C 109.5 . . ?
H39B C39 H39C 109.5 . . ?
N3 C14 H14A 109.5 . . ?
N3 C14 H14B 109.5 . . ?
N3 C14 H14C 109.5 . . ?
H14A C14 H14B 109.5 . . ?
H14A C14 H14C 109.5 . . ?
H14B C14 H14C 109.5 . . ?
O12 C54 Co2 178.0(3) . . ?
N3 C15 H15A 109.5 . . ?
N3 C15 H15B 109.5 . . ?
N3 C15 H15C 109.5 . . ?
H15A C15 H15B 109.5 . . ?
H15A C15 H15C 109.5 . . ?
H15B C15 H15C 109.5 . . ?
C9 C10 H10 120.0 . . ?
C11 C10 C9 120.0(3) . . ?
C11 C10 H10 120.0 . . ?
C13 C12 H12 119.7 . . ?
C11 C12 C13 120.6(4) . . ?
C11 C12 H12 119.7 . . ?
O14 C52 Co2 178.6(4) . . ?
C10 C11 C12 120.8(3) . . ?
C10 C11 H11 119.6 . . ?
C12 C11 H11 119.6 . . ?
O13 C53 Co2 178.5(4) . . ?
N9 C56 C57 174.0(9) . . ?
C56 C57 H57A 109.5 . . ?
C56 C57 H57B 109.5 . . ?
C56 C57 H57C 109.5 . . ?
H57A C57 H57B 109.5 . . ?
H57A C57 H57C 109.5 . . ?
H57B C57 H57C 109.5 . . ?

loop_
_geom_bond_atom_site_label_1
_geom_bond_atom_site_label_2
_geom_bond_distance
_geom_bond_site_symmetry_2
_geom_bond_publ_flag
Sb2 Co1 2.5697(5) . ?
Sb2 N5 2.460(2) . ?
Sb2 N6 2.421(2) . ?
Sb2 C24 2.127(2) . ?
Sb1 Co1 2.5554(6) . ?
Sb1 N1 2.462(2) . ?
Sb1 N2 2.455(2) . ?
Sb1 C1 2.122(2) . ?
Co1 C50 1.768(3) . ?
Co1 C49 1.771(3) . ?
Co1 C51 1.781(3) . ?
Co2 C55 1.739(4) . ?
Co2 C54 1.758(3) . ?
Co2 C52 1.761(4) . ?
Co2 C53 1.729(4) . ?
O9 C50 1.149(3) . ?
O11 C49 1.144(3) . ?
O10 C51 1.143(3) . ?
N1 C7 1.284(3) . ?
N1 C8 1.427(3) . ?
N2 C16 1.423(3) . ?
N2 C30 1.284(3) . ?
N5 C31 1.279(3) . ?
N5 C33 1.419(3) . ?
N8 C46 1.409(3) . ?
N8 C47 1.462(3) . ?
N8 C48 1.458(3) . ?
N6 C41 1.420(3) . ?
N6 C32 1.288(3) . ?
N7 C38 1.415(3) . ?
N7 C40 1.458(4) . ?
N7 C39 1.453(4) . ?
N4 C21 1.407(3) . ?
N4 C22 1.461(3) . ?
N4 C23 1.453(3) . ?
C1 C2 1.397(3) . ?
C1 C6 1.395(4) . ?
O12 C54 1.158(4) . ?
C24 C29 1.403(3) . ?
C24 C25 1.394(3) . ?
C2 C7 1.442(4) . ?
C2 C3 1.396(4) . ?
C31 H31 0.9500 . ?
C31 C25 1.450(4) . ?
N3 C13 1.416(4) . ?
N3 C14 1.458(4) . ?
N3 C15 1.461(4) . ?
C29 C32 1.452(3) . ?
C29 C28 1.400(3) . ?
O15 C55 1.151(4) . ?
C25 C26 1.403(3) . ?
C21 C16 1.400(4) . ?
C21 C20 1.400(4) . ?
C7 H7 0.9500 . ?
C46 C41 1.410(3) . ?
C46 C45 1.393(3) . ?
C6 C30 1.450(4) . ?
C6 C5 1.397(3) . ?
C16 C17 1.381(4) . ?
C41 C42 1.382(4) . ?
C26 H26 0.9500 . ?
C26 C27 1.380(4) . ?
C45 H45 0.9500 . ?
C45 C44 1.387(4) . ?
C30 H30 0.9500 . ?
C32 H32 0.9500 . ?
C20 H20 0.9500 . ?
C20 C19 1.380(4) . ?
C28 H28 0.9500 . ?
C28 C27 1.385(4) . ?
C42 H42 0.9500 . ?
C42 C43 1.394(4) . ?
C3 H3 0.9500 . ?
C3 C4 1.373(4) . ?
C47 H47A 0.9800 . ?
C47 H47B 0.9800 . ?
C47 H47C 0.9800 . ?
C27 H27 0.9500 . ?
C48 H48A 0.9800 . ?
C48 H48B 0.9800 . ?
C48 H48C 0.9800 . ?
C44 H44 0.9500 . ?
C44 C43 1.382(4) . ?
C4 H4 0.9500 . ?
C4 C5 1.380(4) . ?
C5 H5 0.9500 . ?
C33 C38 1.400(4) . ?
C33 C34 1.390(4) . ?
C38 C37 1.397(4) . ?
C8 C13 1.393(4) . ?
C8 C9 1.396(4) . ?
C17 H17 0.9500 . ?
C17 C18 1.386(4) . ?
C43 H43 0.9500 . ?
C34 H34 0.9500 . ?
C34 C35 1.384(4) . ?
C18 H18 0.9500 . ?
C18 C19 1.370(5) . ?
C37 H37 0.9500 . ?
C37 C36 1.382(4) . ?
C35 H35 0.9500 . ?
C35 C36 1.380(5) . ?
O14 C52 1.162(4) . ?
C19 H19 0.9500 . ?
C22 H22A 0.9800 . ?
C22 H22B 0.9800 . ?
C22 H22C 0.9800 . ?
C13 C12 1.396(4) . ?
C23 H23A 0.9800 . ?
C23 H23B 0.9800 . ?
C23 H23C 0.9800 . ?
C40 H40A 0.9800 . ?
C40 H40B 0.9800 . ?
C40 H40C 0.9800 . ?
C36 H36 0.9500 . ?
C9 H9 0.9500 . ?
C9 C10 1.388(5) . ?
C39 H39A 0.9800 . ?
C39 H39B 0.9800 . ?
C39 H39C 0.9800 . ?
C14 H14A 0.9800 . ?
C14 H14B 0.9800 . ?
C14 H14C 0.9800 . ?
O13 C53 1.159(5) . ?
C15 H15A 0.9800 . ?
C15 H15B 0.9800 . ?
C15 H15C 0.9800 . ?
C10 H10 0.9500 . ?
C10 C11 1.371(6) . ?
C12 H12 0.9500 . ?
C12 C11 1.374(5) . ?
C11 H11 0.9500 . ?
N9 C56 1.119(7) . ?
C56 C57 1.449(9) . ?
C57 H57A 0.9800 . ?
C57 H57B 0.9800 . ?
C57 H57C 0.9800 . ?

loop_
_geom_torsion_atom_site_label_1
_geom_torsion_atom_site_label_2
_geom_torsion_atom_site_label_3
_geom_torsion_atom_site_label_4
_geom_torsion
_geom_torsion_site_symmetry_1
_geom_torsion_site_symmetry_2
_geom_torsion_site_symmetry_3
_geom_torsion_site_symmetry_4
_geom_torsion_publ_flag
Sb2 N5 C31 C25 6.6(3) . . . . ?
Sb2 N5 C33 C38 27.1(3) . . . . ?
Sb2 N5 C33 C34 -146.1(2) . . . . ?
Sb2 N6 C41 C46 -42.5(3) . . . . ?
Sb2 N6 C41 C42 132.0(2) . . . . ?
Sb2 N6 C32 C29 -0.3(3) . . . . ?
Sb2 C24 C29 C32 4.8(3) . . . . ?
Sb2 C24 C29 C28 -172.09(18) . . . . ?
Sb2 C24 C25 C31 -7.3(3) . . . . ?
Sb2 C24 C25 C26 171.42(18) . . . . ?
Sb1 N1 C7 C2 3.7(3) . . . . ?
Sb1 N1 C8 C13 28.5(3) . . . . ?
Sb1 N1 C8 C9 -144.0(2) . . . . ?
Sb1 N2 C16 C21 -46.8(3) . . . . ?
Sb1 N2 C16 C17 128.1(2) . . . . ?
Sb1 N2 C30 C6 -0.3(3) . . . . ?
Sb1 C1 C2 C7 -8.4(3) . . . . ?
Sb1 C1 C2 C3 169.23(19) . . . . ?
Sb1 C1 C6 C30 7.6(3) . . . . ?
Sb1 C1 C6 C5 -169.45(19) . . . . ?
N1 C8 C13 N3 7.3(4) . . . . ?
N1 C8 C13 C12 -171.0(3) . . . . ?
N1 C8 C9 C10 170.9(3) . . . . ?
N2 C16 C17 C18 -174.6(2) . . . . ?
N5 C31 C25 C24 -0.5(3) . . . . ?
N5 C31 C25 C26 -179.2(2) . . . . ?
N5 C33 C38 N7 5.3(3) . . . . ?
N5 C33 C38 C37 -174.7(2) . . . . ?
N5 C33 C34 C35 173.3(2) . . . . ?
N8 C46 C41 N6 -3.9(3) . . . . ?
N8 C46 C41 C42 -178.3(2) . . . . ?
N8 C46 C45 C44 178.1(2) . . . . ?
N6 C41 C42 C43 -174.8(2) . . . . ?
N7 C38 C37 C36 -178.4(3) . . . . ?
N4 C21 C16 N2 -5.0(3) . . . . ?
N4 C21 C16 C17 -179.9(2) . . . . ?
N4 C21 C20 C19 179.6(2) . . . . ?
C1 C2 C7 N1 2.3(4) . . . . ?
C1 C2 C3 C4 -0.2(4) . . . . ?
C1 C6 C30 N2 -4.4(3) . . . . ?
C1 C6 C5 C4 0.7(4) . . . . ?
C24 C29 C32 N6 -2.7(3) . . . . ?
C24 C29 C28 C27 1.7(4) . . . . ?
C24 C25 C26 C27 -0.5(4) . . . . ?
C2 C1 C6 C30 177.0(2) . . . . ?
C2 C1 C6 C5 0.0(4) . . . . ?
C2 C3 C4 C5 1.0(4) . . . . ?
C31 N5 C33 C38 -150.3(2) . . . . ?
C31 N5 C33 C34 36.5(4) . . . . ?
C31 C25 C26 C27 178.2(2) . . . . ?
N3 C13 C12 C11 -178.4(4) . . . . ?
C29 C24 C25 C31 -176.4(2) . . . . ?
C29 C24 C25 C26 2.4(4) . . . . ?
C29 C28 C27 C26 0.2(4) . . . . ?
C25 C24 C29 C32 173.9(2) . . . . ?
C25 C24 C29 C28 -3.0(3) . . . . ?
C25 C26 C27 C28 -0.8(4) . . . . ?
C21 C16 C17 C18 0.3(4) . . . . ?
C21 C20 C19 C18 0.2(4) . . . . ?
C7 N1 C8 C13 -150.9(3) . . . . ?
C7 N1 C8 C9 36.6(4) . . . . ?
C7 C2 C3 C4 177.3(3) . . . . ?
C46 C41 C42 C43 -0.4(4) . . . . ?
C46 C45 C44 C43 0.8(4) . . . . ?
C6 C1 C2 C7 -177.9(2) . . . . ?
C6 C1 C2 C3 -0.2(4) . . . . ?
C16 N2 C30 C6 176.4(2) . . . . ?
C16 C21 C20 C19 1.9(4) . . . . ?
C16 C17 C18 C19 1.9(4) . . . . ?
C41 N6 C32 C29 175.3(2) . . . . ?
C41 C46 C45 C44 -0.9(4) . . . . ?
C41 C42 C43 C44 0.3(4) . . . . ?
C45 C46 C41 N6 175.2(2) . . . . ?
C45 C46 C41 C42 0.7(4) . . . . ?
C45 C44 C43 C42 -0.4(4) . . . . ?
C30 N2 C16 C21 137.0(2) . . . . ?
C30 N2 C16 C17 -48.0(3) . . . . ?
C30 C6 C5 C4 -176.1(2) . . . . ?
C32 N6 C41 C46 142.5(2) . . . . ?
C32 N6 C41 C42 -43.0(3) . . . . ?
C32 C29 C28 C27 -175.0(2) . . . . ?
C20 C21 C16 N2 172.8(2) . . . . ?
C20 C21 C16 C17 -2.1(4) . . . . ?
C28 C29 C32 N6 174.1(2) . . . . ?
C3 C2 C7 N1 -175.2(3) . . . . ?
C3 C4 C5 C6 -1.2(4) . . . . ?
C47 N8 C46 C41 -69.7(3) . . . . ?
C47 N8 C46 C45 111.3(3) . . . . ?
C48 N8 C46 C41 156.2(2) . . . . ?
C48 N8 C46 C45 -22.8(3) . . . . ?
C5 C6 C30 N2 172.6(2) . . . . ?
C33 N5 C31 C25 -175.7(2) . . . . ?
C33 C38 C37 C36 1.6(4) . . . . ?
C33 C34 C35 C36 0.7(4) . . . . ?
C38 C33 C34 C35 0.3(4) . . . . ?
C38 C37 C36 C35 -0.6(4) . . . . ?
C8 N1 C7 C2 -176.9(2) . . . . ?
C8 C13 C12 C11 -0.1(5) . . . . ?
C8 C9 C10 C11 -0.2(5) . . . . ?
C17 C18 C19 C20 -2.1(4) . . . . ?
C34 C33 C38 N7 178.6(2) . . . . ?
C34 C33 C38 C37 -1.4(4) . . . . ?
C34 C35 C36 C37 -0.6(5) . . . . ?
C22 N4 C21 C16 -67.2(3) . . . . ?
C22 N4 C21 C20 115.2(3) . . . . ?
C13 C8 C9 C10 -1.4(5) . . . . ?
C13 C12 C11 C10 -1.4(6) . . . . ?
C23 N4 C21 C16 160.8(2) . . . . ?
C23 N4 C21 C20 -16.9(4) . . . . ?
C40 N7 C38 C33 -146.1(3) . . . . ?
C40 N7 C38 C37 34.0(4) . . . . ?
C9 C8 C13 N3 179.9(3) . . . . ?
C9 C8 C13 C12 1.5(5) . . . . ?
C9 C10 C11 C12 1.6(6) . . . . ?
C39 N7 C38 C33 81.7(3) . . . . ?
C39 N7 C38 C37 -98.2(3) . . . . ?
C14 N3 C13 C8 75.1(4) . . . . ?
C14 N3 C13 C12 -106.6(4) . . . . ?
C15 N3 C13 C8 -153.5(3) . . . . ?
C15 N3 C13 C12 24.8(5) . . . . ?
